data_4319399
loop_
_publ_author_name
'Rodolphe Cl\'erac'
'F. Albert Cotton'
'Lee M. Daniels'
'Kim R. Dunbar'
'Carlos A. Murillo'
'Xiaoping Wang'

_publ_section_title
;
 Tuning the Metal-Metal Bonds in the Linear Tricobalt Compound
 Co3(dpa)4Cl2: Bond-Stretch and Spin-State Isomers
;
_journal_name_full 'Inorganic Chemistry'
_journal_page_first 1256
_journal_page_last 1264
_journal_paper_doi 10.1021/ic001068i
_journal_volume 40
_journal_year 2001
_chemical_compound_source synthesis
_chemical_formula_structural Co3(dpa)4Cl2.0.85Et2O.0.15CH2Cl2
_chemical_formula_sum 'C43.55 H40.8 Cl2.3 Co3 N12 O0.85'
_chemical_formula_weight 1004.21
_chemical_name_systematic
; 
 ? 
;
_space_group_IT_number 14
_symmetry_cell_setting monoclinic
_symmetry_space_group_name_Hall '-P 2ybc'
_symmetry_space_group_name_H-M 'P 1 21/c 1'
_atom_sites_solution_hydrogens geom
_atom_sites_solution_primary direct
_atom_sites_solution_secondary difmap
_audit_creation_method SHELXL
_cell_angle_alpha 90.00
_cell_angle_beta 98.933(1)
_cell_angle_gamma 90.00
_cell_formula_units_Z 4
_cell_length_a 15.804(1)
_cell_length_b 15.684(1)
_cell_length_c 16.929(1)
_cell_measurement_reflns_used 7630
_cell_measurement_temperature 120(2)
_cell_measurement_theta_max 27.520
_cell_measurement_theta_min 2.316
_cell_volume 4145.3(4)
_computing_cell_refinement SAINT
_computing_data_collection SMART
_computing_data_reduction SAINT
_computing_structure_refinement 'SHELXL-93 (Sheldrick, 1993)'
_computing_structure_solution 'SHELXS-86 (Sheldrick, 1990)'
_diffrn_ambient_temperature 120(2)
_diffrn_measurement_device 'Bruker SMART 1000'
_diffrn_measurement_method '\w scans'
_diffrn_radiation_monochromator graphite
_diffrn_radiation_source 'normal-focus sealed tube'
_diffrn_radiation_type MoK\a
_diffrn_radiation_wavelength 0.71073
_diffrn_reflns_av_R_equivalents 0.0157
_diffrn_reflns_av_sigmaI/netI 0.0190
_diffrn_reflns_limit_h_max 16
_diffrn_reflns_limit_h_min -20
_diffrn_reflns_limit_k_max 20
_diffrn_reflns_limit_k_min -19
_diffrn_reflns_limit_l_max 21
_diffrn_reflns_limit_l_min -17
_diffrn_reflns_number 25013
_diffrn_reflns_theta_max 27.53
_diffrn_reflns_theta_min 1.84
_exptl_absorpt_coefficient_mu 1.387
_exptl_absorpt_correction_T_max 0.6942
_exptl_absorpt_correction_T_min 0.6180
_exptl_absorpt_correction_type multi-scan
_exptl_crystal_colour brown
_exptl_crystal_density_diffrn 1.609
_exptl_crystal_density_meas ?
_exptl_crystal_description block
_exptl_crystal_F_000 2052
_exptl_crystal_size_max 0.46
_exptl_crystal_size_mid 0.44
_exptl_crystal_size_min 0.32
_refine_diff_density_max 0.677
_refine_diff_density_min -0.429
_refine_diff_density_rms 0.060
_refine_ls_extinction_method none
_refine_ls_goodness_of_fit_all 1.040
_refine_ls_goodness_of_fit_obs 1.067
_refine_ls_hydrogen_treatment noref
_refine_ls_matrix_type full
_refine_ls_number_parameters 572
_refine_ls_number_reflns 9432
_refine_ls_number_restraints 0
_refine_ls_restrained_S_all 1.040
_refine_ls_restrained_S_obs 1.067
_refine_ls_R_factor_all 0.0322
_refine_ls_R_factor_obs 0.0267
_refine_ls_shift/esd_max -0.001
_refine_ls_shift/esd_mean 0.000
_refine_ls_structure_factor_coef Fsqd
_refine_ls_weighting_details 'w=1/[\s^2^(Fo^2^)+(0.0312P)^2^+2.7572P] where P=(Fo^2^+2Fc^2^)/3'
_refine_ls_weighting_scheme calc
_refine_ls_wR_factor_all 0.0675
_refine_ls_wR_factor_obs 0.0647
_reflns_number_observed 8291
_reflns_number_total 9432
_reflns_observed_criterion >2sigma(I)
_cod_data_source_file ic001068i_02.cif
_cod_data_source_block 1.085Et2Oat120K
_cod_depositor_comments
;
The following automatic conversions were performed:

'_exptl_crystal_density_meas' value 'not measured' was changed to '?'
- the value is perceived as not measured.

Automatic conversion script
Id: cif_fix_values 3008 2015-01-20 13:52:24Z robertas 

The following automatic conversions were performed:

'_refine_ls_weighting_scheme' value 'calc
w=1/[\s^2^(Fo^2^)+(0.0312P)^2^+2.7572P] where P=(Fo^2^+2Fc^2^)/3' was
changed to 'calc'. New tag '_refine_ls_weighting_details' was
created. The value of the new tag was set to
'w=1/[\s^2^(Fo^2^)+(0.0312P)^2^+2.7572P] where P=(Fo^2^+2Fc^2^)/3'.

Automatic conversion script
Id: cif_fix_values 3143 2015-03-26 13:38:13Z robertas 
;
_cod_original_cell_volume 4145.2(5)
_cod_original_formula_sum 'C43.55 H40.80 Cl2.30 Co3 N12 O0.85'
_cod_database_code 4319399

loop_
_symmetry_equiv_pos_as_xyz
'x, y, z'
'-x, y+1/2, -z+1/2'
'-x, -y, -z'
'x, -y-1/2, z-1/2'

loop_
_atom_site_aniso_label
_atom_site_aniso_U_11
_atom_site_aniso_U_22
_atom_site_aniso_U_33
_atom_site_aniso_U_23
_atom_site_aniso_U_13
_atom_site_aniso_U_12
Co1 0.01194(10) 0.01256(11) 0.01181(11) -0.00001(8) 0.00316(8) -0.00025(8)
Co2 0.01134(10) 0.01218(10) 0.01204(10) 0.00009(8) 0.00330(8) 0.00040(8)
Co3 0.01302(11) 0.01267(11) 0.01401(11) -0.00020(8) 0.00464(8) -0.00025(8)
Cl1 0.0179(2) 0.0201(2) 0.0195(2) 0.00003(15) 0.00831(15) -0.00336(15)
Cl2 0.0202(2) 0.0204(2) 0.0239(2) -0.0008(2) 0.0106(2) -0.0044(2)
N1 0.0161(6) 0.0142(6) 0.0139(6) -0.0009(5) 0.0039(5) 0.0011(5)
N2 0.0140(6) 0.0148(6) 0.0140(7) -0.0003(5) 0.0033(5) -0.0012(5)
N3 0.0158(6) 0.0145(7) 0.0172(7) -0.0001(5) 0.0043(5) -0.0001(5)
N4 0.0151(6) 0.0152(6) 0.0125(6) 0.0006(5) 0.0031(5) -0.0008(5)
N5 0.0136(6) 0.0135(6) 0.0155(7) -0.0002(5) 0.0034(5) 0.0010(5)
N6 0.0143(6) 0.0163(7) 0.0167(7) -0.0021(5) 0.0047(5) -0.0001(5)
N7 0.0144(6) 0.0145(6) 0.0156(7) -0.0004(5) 0.0035(5) -0.0005(5)
N8 0.0138(6) 0.0148(6) 0.0136(6) -0.0003(5) 0.0029(5) 0.0005(5)
N9 0.0165(7) 0.0142(6) 0.0156(7) 0.0010(5) 0.0056(5) 0.0011(5)
N10 0.0128(6) 0.0155(6) 0.0130(6) -0.0007(5) 0.0020(5) 0.0002(5)
N11 0.0138(6) 0.0147(6) 0.0140(6) 0.0000(5) 0.0041(5) 0.0022(5)
N12 0.0174(7) 0.0143(6) 0.0152(7) -0.0001(5) 0.0055(5) 0.0011(5)
C1 0.0255(9) 0.0160(8) 0.0166(8) 0.0009(6) 0.0054(7) -0.0014(7)
C2 0.0334(10) 0.0189(8) 0.0169(8) 0.0035(7) 0.0008(7) -0.0004(7)
C3 0.0274(9) 0.0201(8) 0.0176(8) -0.0006(7) -0.0046(7) 0.0030(7)
C4 0.0179(8) 0.0188(8) 0.0198(8) -0.0018(7) -0.0006(6) -0.0003(7)
C5 0.0165(8) 0.0139(7) 0.0140(8) -0.0021(6) 0.0035(6) 0.0018(6)
C6 0.0139(7) 0.0146(8) 0.0179(8) -0.0005(6) 0.0027(6) 0.0010(6)
C7 0.0249(9) 0.0198(8) 0.0173(8) -0.0022(7) 0.0052(7) -0.0020(7)
C8 0.0349(10) 0.0223(9) 0.0222(9) -0.0060(7) 0.0042(8) -0.0054(8)
C9 0.0363(11) 0.0187(9) 0.0303(10) -0.0030(8) 0.0092(8) -0.0103(8)
C10 0.0285(9) 0.0175(8) 0.0237(9) 0.0010(7) 0.0094(7) -0.0039(7)
C11 0.0200(8) 0.0193(8) 0.0174(8) -0.0010(6) 0.0045(6) -0.0045(7)
C12 0.0278(9) 0.0154(8) 0.0239(9) -0.0034(7) 0.0059(7) -0.0065(7)
C13 0.0297(9) 0.0161(8) 0.0194(8) -0.0028(7) 0.0057(7) 0.0022(7)
C14 0.0200(8) 0.0180(8) 0.0174(8) -0.0018(6) 0.0045(6) 0.0028(7)
C15 0.0167(8) 0.0147(7) 0.0108(7) 0.0004(6) 0.0013(6) 0.0005(6)
C16 0.0143(7) 0.0161(8) 0.0138(7) -0.0035(6) 0.0037(6) 0.0014(6)
C17 0.0190(8) 0.0175(8) 0.0170(8) -0.0019(6) 0.0026(6) 0.0033(6)
C18 0.0174(8) 0.0243(9) 0.0186(8) -0.0052(7) 0.0002(6) 0.0075(7)
C19 0.0130(8) 0.0281(9) 0.0244(9) -0.0080(7) 0.0029(6) -0.0003(7)
C20 0.0157(8) 0.0203(8) 0.0225(9) -0.0043(7) 0.0061(6) -0.0020(6)
C21 0.0152(8) 0.0216(8) 0.0216(8) 0.0007(7) 0.0049(6) -0.0006(7)
C22 0.0139(8) 0.0269(9) 0.0278(10) 0.0032(8) 0.0014(7) -0.0004(7)
C23 0.0204(8) 0.0241(9) 0.0203(9) 0.0030(7) -0.0044(7) -0.0012(7)
C24 0.0221(8) 0.0210(8) 0.0152(8) 0.0012(6) 0.0015(6) -0.0002(7)
C25 0.0157(7) 0.0120(7) 0.0164(8) 0.0002(6) 0.0035(6) 0.0001(6)
C26 0.0183(8) 0.0141(7) 0.0131(7) 0.0025(6) 0.0042(6) 0.0021(6)
C27 0.0221(8) 0.0176(8) 0.0182(8) -0.0012(6) 0.0052(6) -0.0019(7)
C28 0.0317(10) 0.0179(8) 0.0178(8) -0.0036(7) 0.0083(7) -0.0002(7)
C29 0.0289(9) 0.0210(9) 0.0234(9) -0.0012(7) 0.0148(7) 0.0015(7)
C30 0.0208(8) 0.0174(8) 0.0219(9) 0.0008(7) 0.0102(7) 0.0005(7)
C31 0.0175(8) 0.0199(8) 0.0150(8) -0.0006(6) 0.0062(6) -0.0015(6)
C32 0.0195(8) 0.0242(9) 0.0171(8) -0.0045(7) 0.0076(6) 0.0002(7)
C33 0.0216(8) 0.0188(8) 0.0195(8) -0.0044(7) 0.0045(7) 0.0038(7)
C34 0.0202(8) 0.0155(8) 0.0179(8) 0.0002(6) 0.0048(6) 0.0010(6)
C35 0.0128(7) 0.0170(8) 0.0118(7) -0.0002(6) 0.0013(6) 0.0001(6)
C36 0.0190(8) 0.0131(7) 0.0140(8) -0.0016(6) 0.0039(6) 0.0011(6)
C37 0.0210(8) 0.0223(9) 0.0181(8) 0.0004(7) 0.0042(7) 0.0066(7)
C1S 0.0283(12) 0.0344(12) 0.0240(11) 0.0004(9) 0.0036(9) -0.0004(10)
C2S 0.0245(11) 0.0231(10) 0.0248(11) -0.0026(9) 0.0051(8) -0.0041(9)
O1S 0.0206(7) 0.0190(7) 0.0229(8) 0.0011(6) 0.0020(6) -0.0014(6)
C3S 0.0155(10) 0.0246(12) 0.0287(13) 0.0052(10) 0.0050(9) 0.0036(9)
C4S 0.0212(12) 0.038(2) 0.0269(13) -0.0044(13) -0.0028(9) 0.0042(13)
C5S 0.017(6) 0.024(7) 0.039(9) -0.001(6) 0.010(5) 0.000(5)
Cl4 0.026(2) 0.032(2) 0.047(2) -0.019(2) 0.0026(14) 0.0051(14)
Cl3 0.040(2) 0.011(2) 0.042(2) 0.005(2) -0.0101(15) 0.006(2)

loop_
_atom_site_label
_atom_site_type_symbol
_atom_site_fract_x
_atom_site_fract_y
_atom_site_fract_z
_atom_site_U_iso_or_equiv
_atom_site_thermal_displace_type
_atom_site_occupancy
_atom_site_calc_flag
_atom_site_refinement_flags
_atom_site_disorder_group
Co1 Co 0.348395(13) 0.085011(13) 0.174305(12) 0.01196(5) Uani 1 d . .
Co2 Co 0.246256(13) 0.022024(13) 0.240050(12) 0.01170(5) Uani 1 d . .
Co3 Co 0.141698(13) -0.044556(13) 0.301364(13) 0.01296(6) Uani 1 d . .
Cl1 Cl 0.45588(3) 0.15749(3) 0.10932(2) 0.01858(8) Uani 1 d . .
Cl2 Cl 0.03264(3) -0.11465(3) 0.37003(3) 0.02074(9) Uani 1 d . .
N1 N 0.26096(9) 0.08231(9) 0.07725(8) 0.0146(3) Uani 1 d . .
N2 N 0.19160(8) -0.02185(9) 0.13975(8) 0.0142(3) Uani 1 d . .
N3 N 0.12075(9) -0.12086(9) 0.20699(8) 0.0156(3) Uani 1 d . .
N4 N 0.29988(9) 0.19461(9) 0.20668(8) 0.0142(3) Uani 1 d . .
N5 N 0.17721(8) 0.12145(8) 0.22291(8) 0.0141(3) Uani 1 d . .
N6 N 0.06165(9) 0.03784(9) 0.24093(8) 0.0155(3) Uani 1 d . .
N7 N 0.42162(9) 0.07802(9) 0.27930(8) 0.0147(3) Uani 1 d . .
N8 N 0.30116(8) 0.06617(9) 0.33958(8) 0.0140(3) Uani 1 d . .
N9 N 0.17325(9) 0.04226(9) 0.38638(8) 0.0151(3) Uani 1 d . .
N10 N 0.38575(8) -0.03195(9) 0.15392(8) 0.0138(3) Uani 1 d . .
N11 N 0.31463(8) -0.07841(9) 0.25542(8) 0.0140(3) Uani 1 d . .
N12 N 0.23685(9) -0.11712(9) 0.35449(8) 0.0153(3) Uani 1 d . .
C1 C 0.26274(11) 0.13846(11) 0.01698(10) 0.0192(3) Uani 1 d . .
H1A H 0.31093(11) 0.17510(11) 0.01924(10) 0.023 Uiso 1 calc R .
C2 C 0.19822(12) 0.14532(11) -0.04762(11) 0.0234(4) Uani 1 d . .
H2A H 0.20240(12) 0.18496(11) -0.08927(11) 0.028 Uiso 1 calc R .
C3 C 0.12690(12) 0.09285(11) -0.05037(11) 0.0225(4) Uani 1 d . .
H3A H 0.08063(12) 0.09730(11) -0.09329(11) 0.027 Uiso 1 calc R .
C4 C 0.12410(11) 0.03457(11) 0.00964(10) 0.0192(3) Uani 1 d . .
H4A H 0.07606(11) -0.00219(11) 0.00782(10) 0.023 Uiso 1 calc R .
C5 C 0.19229(10) 0.02897(10) 0.07405(9) 0.0147(3) Uani 1 d . .
C6 C 0.14605(10) -0.09604(10) 0.13685(10) 0.0155(3) Uani 1 d . .
C7 C 0.12823(11) -0.14867(11) 0.06842(10) 0.0205(3) Uani 1 d . .
H7A H 0.14897(11) -0.13301(11) 0.02070(10) 0.025 Uiso 1 calc R .
C8 C 0.08134(13) -0.22207(12) 0.07018(11) 0.0265(4) Uani 1 d . .
H8A H 0.06777(13) -0.25625(12) 0.02361(11) 0.032 Uiso 1 calc R .
C9 C 0.05380(13) -0.24575(12) 0.14182(12) 0.0280(4) Uani 1 d . .
H9A H 0.02010(13) -0.29549(12) 0.14466(12) 0.034 Uiso 1 calc R .
C10 C 0.07688(12) -0.19499(11) 0.20800(11) 0.0227(4) Uani 1 d . .
H10A H 0.06113(12) -0.21300(11) 0.25729(11) 0.027 Uiso 1 calc R .
C11 C 0.34814(11) 0.26651(11) 0.21580(10) 0.0187(3) Uani 1 d . .
H11A H 0.40675(11) 0.26262(11) 0.20965(10) 0.022 Uiso 1 calc R .
C12 C 0.31655(12) 0.34467(11) 0.23347(11) 0.0221(4) Uani 1 d . .
H12A H 0.35226(12) 0.39371(11) 0.23844(11) 0.027 Uiso 1 calc R .
C13 C 0.23095(12) 0.35046(11) 0.24393(10) 0.0215(4) Uani 1 d . .
H13A H 0.20697(12) 0.40398(11) 0.25466(10) 0.026 Uiso 1 calc R .
C14 C 0.18172(11) 0.27797(11) 0.23857(10) 0.0183(3) Uani 1 d . .
H14A H 0.12364(11) 0.28106(11) 0.24664(10) 0.022 Uiso 1 calc R .
C15 C 0.21722(10) 0.19872(10) 0.22108(9) 0.0141(3) Uani 1 d . .
C16 C 0.09040(10) 0.11076(10) 0.20971(9) 0.0146(3) Uani 1 d . .
C17 C 0.03226(11) 0.16543(11) 0.16241(10) 0.0179(3) Uani 1 d . .
H17A H 0.05249(11) 0.21548(11) 0.13984(10) 0.021 Uiso 1 calc R .
C18 C -0.05359(11) 0.14626(12) 0.14903(10) 0.0204(4) Uani 1 d . .
H18A H -0.09311(11) 0.18352(12) 0.11820(10) 0.024 Uiso 1 calc R .
C19 C -0.08224(11) 0.07172(12) 0.18105(11) 0.0219(4) Uani 1 d . .
H19A H -0.14133(11) 0.05725(12) 0.17244(11) 0.026 Uiso 1 calc R .
C20 C -0.02315(11) 0.01975(11) 0.22526(10) 0.0192(3) Uani 1 d . .
H20A H -0.04268(11) -0.03166(11) 0.24600(10) 0.023 Uiso 1 calc R .
C21 C 0.50737(10) 0.07110(11) 0.28222(11) 0.0193(3) Uani 1 d . .
H21A H 0.52950(10) 0.06937(11) 0.23318(11) 0.023 Uiso 1 calc R .
C22 C 0.56420(11) 0.06645(12) 0.35234(11) 0.0231(4) Uani 1 d . .
H22A H 0.62402(11) 0.06130(12) 0.35189(11) 0.028 Uiso 1 calc R .
C23 C 0.53146(11) 0.06952(12) 0.42398(11) 0.0224(4) Uani 1 d . .
H23A H 0.56913(11) 0.06880(12) 0.47351(11) 0.027 Uiso 1 calc R .
C24 C 0.44425(11) 0.07360(11) 0.42278(10) 0.0196(3) Uani 1 d . .
H24A H 0.42175(11) 0.07564(11) 0.47163(10) 0.023 Uiso 1 calc R .
C25 C 0.38802(10) 0.07477(10) 0.34916(10) 0.0146(3) Uani 1 d . .
C26 C 0.25115(10) 0.08235(10) 0.39741(9) 0.0150(3) Uani 1 d . .
C27 C 0.27219(11) 0.13938(11) 0.46191(10) 0.0191(3) Uani 1 d . .
H27A H 0.32594(11) 0.16777(11) 0.46940(10) 0.023 Uiso 1 calc R .
C28 C 0.21491(12) 0.15401(11) 0.51412(11) 0.0220(4) Uani 1 d . .
H28A H 0.23020(12) 0.19012(11) 0.55913(11) 0.026 Uiso 1 calc R .
C29 C 0.13470(12) 0.11564(11) 0.50053(11) 0.0233(4) Uani 1 d . .
H29A H 0.09367(12) 0.12637(11) 0.53480(11) 0.028 Uiso 1 calc R .
C30 C 0.11640(11) 0.06178(11) 0.43618(10) 0.0193(3) Uani 1 d . .
H30A H 0.06101(11) 0.03681(11) 0.42593(10) 0.023 Uiso 1 calc R .
C31 C 0.43390(10) -0.04750(11) 0.09572(10) 0.0171(3) Uani 1 d . .
H31A H 0.44393(10) -0.00189(11) 0.06142(10) 0.020 Uiso 1 calc R .
C32 C 0.46892(11) -0.12584(11) 0.08381(10) 0.0198(3) Uani 1 d . .
H32A H 0.50402(11) -0.13367(11) 0.04364(10) 0.024 Uiso 1 calc R .
C33 C 0.45152(11) -0.19339(11) 0.13225(10) 0.0198(3) Uani 1 d . .
H33A H 0.47501(11) -0.24822(11) 0.12570(10) 0.024 Uiso 1 calc R .
C34 C 0.39998(11) -0.18011(11) 0.18975(10) 0.0177(3) Uani 1 d . .
H34A H 0.38602(11) -0.22641(11) 0.22153(10) 0.021 Uiso 1 calc R .
C35 C 0.36785(10) -0.09768(10) 0.20150(9) 0.0139(3) Uani 1 d . .
C36 C 0.31133(10) -0.12437(10) 0.32363(9) 0.0152(3) Uani 1 d . .
C37 C 0.38069(11) -0.17136(11) 0.36526(10) 0.0204(3) Uani 1 d . .
H37A H 0.43305(11) -0.17502(11) 0.34446(10) 0.024 Uiso 1 calc R .
C38 C 0.37248(12) -0.21169(12) 0.43570(11) 0.0241(4) Uiso 1 d . .
H38A H 0.41838(12) -0.24466(12) 0.46295(11) 0.029 Uiso 1 calc R .
C39 C 0.29613(12) -0.20379(12) 0.46688(11) 0.0241(4) Uiso 1 d . .
H39A H 0.28901(12) -0.23109(12) 0.51551(11) 0.029 Uiso 1 calc R .
C40 C 0.23159(11) -0.15550(11) 0.42538(10) 0.0197(3) Uiso 1 d . .
H40A H 0.18036(11) -0.14858(11) 0.44755(10) 0.024 Uiso 1 calc R .
C1S C 0.82020(15) 0.0598(2) 0.37888(14) 0.0289(5) Uani 0.85 d P 1
H1SA H 0.84947(15) 0.0956(2) 0.42209(14) 0.043 Uiso 0.85 calc PR 1
H1SB H 0.86211(15) 0.0230(2) 0.35858(14) 0.043 Uiso 0.85 calc PR 1
H1SC H 0.77729(15) 0.0244(2) 0.39935(14) 0.043 Uiso 0.85 calc PR 1
C2S C 0.77673(14) 0.11554(14) 0.31221(13) 0.0240(4) Uani 0.85 d P 1
H2SA H 0.73449(14) 0.15318(14) 0.33230(13) 0.029 Uiso 0.85 calc PR 1
H2SB H 0.81959(14) 0.15177(14) 0.29140(13) 0.029 Uiso 0.85 calc PR 1
O1S O 0.73469(9) 0.06201(9) 0.25018(9) 0.0210(3) Uani 0.85 d P 1
C3S C 0.69617(13) 0.11024(15) 0.18275(14) 0.0227(4) Uani 0.85 d P 1
H3SA H 0.73804(13) 0.15113(15) 0.16660(14) 0.027 Uiso 0.85 calc PR 1
H3SB H 0.64659(13) 0.14272(15) 0.19614(14) 0.027 Uiso 0.85 calc PR 1
C4S C 0.6669(2) 0.0480(2) 0.1149(2) 0.0294(6) Uani 0.85 d P 1
H4SA H 0.6401(2) 0.0796(2) 0.0676(2) 0.044 Uiso 0.85 calc PR 1
H4SB H 0.6254(2) 0.0080(2) 0.1314(2) 0.044 Uiso 0.85 calc PR 1
H4SC H 0.7165(2) 0.0163(2) 0.1020(2) 0.044 Uiso 0.85 calc PR 1
C5S C 0.6760(8) 0.1153(8) 0.1214(9) 0.026(3) Uani 0.15 d P 2
H5SA H 0.6168(8) 0.1371(8) 0.1077(9) 0.031 Uiso 0.15 calc PR 2
H5SB H 0.7094(8) 0.1364(8) 0.0805(9) 0.031 Uiso 0.15 calc PR 2
Cl4 Cl 0.7218(2) 0.1558(2) 0.2163(2) 0.0354(8) Uani 0.15 d P 2
Cl3 Cl 0.6738(3) 0.0035(2) 0.1187(2) 0.0329(9) Uani 0.15 d P 2

loop_
_atom_type_symbol
_atom_type_description
_atom_type_scat_dispersion_real
_atom_type_scat_dispersion_imag
_atom_type_scat_source
C C 0.0033 0.0016 'International Tables Vol C Tables 4.2.6.8 and 6.1.1.4'
H H 0.0000 0.0000 'International Tables Vol C Tables 4.2.6.8 and 6.1.1.4'
N N 0.0061 0.0033 'International Tables Vol C Tables 4.2.6.8 and 6.1.1.4'
O O 0.0106 0.0060 'International Tables Vol C Tables 4.2.6.8 and 6.1.1.4'
Cl Cl 0.1484 0.1585 'International Tables Vol C Tables 4.2.6.8 and 6.1.1.4'
Co Co 0.3494 0.9721 'International Tables Vol C Tables 4.2.6.8 and 6.1.1.4'

loop_
_geom_angle_atom_site_label_1
_geom_angle_atom_site_label_2
_geom_angle_atom_site_label_3
_geom_angle
_geom_angle_site_symmetry_1
_geom_angle_site_symmetry_3
_geom_angle_publ_flag
Co1 Co2 Co3 177.630(13) . . y
Co2 Co1 Cl1 177.176(15) . . y
Co2 Co3 Cl2 178.525(15) . . y
N1 Co1 N4 89.88(5) . . y
N1 Co1 N7 170.76(6) . . y
N1 Co1 N10 91.39(5) . . y
N4 Co1 N7 89.83(6) . . y
N4 Co1 N10 171.02(6) . . y
N7 Co1 N10 87.49(6) . . y
N2 Co2 N5 89.44(6) . . y
N2 Co2 N8 179.63(6) . . y
N2 Co2 N11 89.55(6) . . y
N5 Co2 N8 90.50(6) . . y
N5 Co2 N11 178.98(6) . . y
N8 Co2 N11 90.51(6) . . y
N3 Co3 N6 87.95(6) . . y
N3 Co3 N9 171.40(6) . . y
N3 Co3 N12 92.24(6) . . y
N6 Co3 N9 89.73(6) . . y
N6 Co3 N12 170.62(6) . . y
N9 Co3 N12 88.71(6) . . y
N1 Co1 Cl1 94.64(4) . . y
N4 Co1 Cl1 92.67(4) . . y
N7 Co1 Cl1 94.60(4) . . y
N10 Co1 Cl1 96.08(4) . . y
N3 Co3 Cl2 93.95(4) . . y
N6 Co3 Cl2 95.55(4) . . y
N9 Co3 Cl2 94.51(4) . . y
N12 Co3 Cl2 93.79(4) . . y
N7 Co1 Co2 84.16(4) . . ?
N10 Co1 Co2 86.41(4) . . ?
N1 Co1 Co2 86.62(4) . . ?
N4 Co1 Co2 84.79(4) . . ?
N5 Co2 Co1 90.18(4) . . ?
N8 Co2 Co1 90.82(4) . . ?
N11 Co2 Co1 89.74(4) . . ?
N2 Co2 Co1 88.81(4) . . ?
N5 Co2 Co3 90.32(4) . . ?
N8 Co2 Co3 91.49(4) . . ?
N11 Co2 Co3 89.72(4) . . ?
N2 Co2 Co3 88.88(4) . . ?
N6 Co3 Co2 85.28(4) . . ?
N3 Co3 Co2 87.29(4) . . ?
N12 Co3 Co2 85.36(4) . . ?
N9 Co3 Co2 84.27(4) . . ?
C1 N1 C5 118.63(14) . . ?
C1 N1 Co1 121.33(11) . . ?
C5 N1 Co1 119.68(11) . . ?
C6 N2 C5 122.51(14) . . ?
C6 N2 Co2 120.15(11) . . ?
C5 N2 Co2 116.92(11) . . ?
C10 N3 C6 118.33(14) . . ?
C10 N3 Co3 121.97(12) . . ?
C6 N3 Co3 119.56(11) . . ?
C11 N4 C15 118.45(14) . . ?
C11 N4 Co1 120.97(11) . . ?
C15 N4 Co1 120.58(11) . . ?
C16 N5 C15 124.10(14) . . ?
C16 N5 Co2 117.57(11) . . ?
C15 N5 Co2 118.27(11) . . ?
C20 N6 C16 118.53(14) . . ?
C20 N6 Co3 119.86(12) . . ?
C16 N6 Co3 121.47(11) . . ?
C21 N7 C25 119.05(14) . . ?
C21 N7 Co1 118.87(11) . . ?
C25 N7 Co1 121.96(11) . . ?
C25 N8 C26 125.23(14) . . ?
C25 N8 Co2 116.98(11) . . ?
C26 N8 Co2 117.69(11) . . ?
C30 N9 C26 118.62(14) . . ?
C30 N9 Co3 119.20(11) . . ?
C26 N9 Co3 122.17(11) . . ?
C31 N10 C35 118.93(14) . . ?
C31 N10 Co1 120.70(11) . . ?
C35 N10 Co1 120.25(11) . . ?
C35 N11 C36 123.68(14) . . ?
C35 N11 Co2 119.09(11) . . ?
C36 N11 Co2 117.09(10) . . ?
C40 N12 C36 118.47(14) . . ?
C40 N12 Co3 120.58(11) . . ?
C36 N12 Co3 120.78(11) . . ?
N1 C1 C2 123.4(2) . . ?
C1 C2 C3 118.4(2) . . ?
C4 C3 C2 119.2(2) . . ?
C3 C4 C5 120.3(2) . . ?
N1 C5 N2 115.53(14) . . ?
N1 C5 C4 119.97(15) . . ?
N2 C5 C4 124.19(15) . . ?
N2 C6 N3 115.80(14) . . ?
N2 C6 C7 124.31(15) . . ?
N3 C6 C7 119.81(15) . . ?
C8 C7 C6 120.8(2) . . ?
C7 C8 C9 118.9(2) . . ?
C10 C9 C8 118.2(2) . . ?
N3 C10 C9 123.9(2) . . ?
N4 C11 C12 123.3(2) . . ?
C11 C12 C13 118.6(2) . . ?
C14 C13 C12 119.3(2) . . ?
C13 C14 C15 120.2(2) . . ?
N4 C15 N5 114.81(14) . . ?
N4 C15 C14 120.00(15) . . ?
N5 C15 C14 125.00(14) . . ?
N5 C16 N6 115.17(14) . . ?
N5 C16 C17 124.6(2) . . ?
N6 C16 C17 120.09(15) . . ?
C18 C17 C16 120.0(2) . . ?
C17 C18 C19 119.5(2) . . ?
C20 C19 C18 118.4(2) . . ?
N6 C20 C19 123.5(2) . . ?
N7 C21 C22 123.5(2) . . ?
C21 C22 C23 118.0(2) . . ?
C24 C23 C22 119.7(2) . . ?
C23 C24 C25 120.3(2) . . ?
N8 C25 N7 114.76(14) . . ?
N8 C25 C24 125.92(15) . . ?
N7 C25 C24 119.11(15) . . ?
N9 C26 N8 115.00(14) . . ?
N9 C26 C27 119.70(15) . . ?
N8 C26 C27 125.18(15) . . ?
C28 C27 C26 120.2(2) . . ?
C27 C28 C29 119.6(2) . . ?
C30 C29 C28 118.2(2) . . ?
N9 C30 C29 123.5(2) . . ?
N10 C31 C32 123.4(2) . . ?
C31 C32 C33 118.2(2) . . ?
C34 C33 C32 119.5(2) . . ?
C33 C34 C35 120.1(2) . . ?
N10 C35 N11 115.62(14) . . ?
N10 C35 C34 119.71(14) . . ?
N11 C35 C34 124.57(15) . . ?
N12 C36 N11 115.29(14) . . ?
N12 C36 C37 120.02(15) . . ?
N11 C36 C37 124.49(15) . . ?
C38 C37 C36 120.1(2) . . ?
C37 C38 C39 119.4(2) . . ?
C40 C39 C38 118.2(2) . . ?
N12 C40 C39 123.7(2) . . ?
O1S C2S C1S 108.4(2) . . ?
C3S O1S C2S 111.7(2) . . ?
O1S C3S C4S 107.8(2) . . ?
Cl3 C5S Cl4 112.7(8) . . ?

loop_
_geom_bond_atom_site_label_1
_geom_bond_atom_site_label_2
_geom_bond_distance
_geom_bond_site_symmetry_2
_geom_bond_publ_flag
Co1 Co2 2.3191(3) . y
Co2 Co3 2.3304(3) . y
Co1 Cl1 2.4430(4) . y
Co3 Cl2 2.4804(4) . y
Co1 N1 1.9763(14) . y
Co1 N4 1.9933(14) . y
Co1 N7 1.9676(14) . y
Co1 N10 1.9738(14) . y
Co2 N2 1.9097(14) . y
Co2 N5 1.8996(13) . y
Co2 N8 1.9020(14) . y
Co2 N11 1.9051(13) . y
Co3 N3 1.9825(14) . y
Co3 N6 1.9787(14) . y
Co3 N9 1.9877(14) . y
Co3 N12 1.9863(14) . y
N1 C1 1.351(2) . ?
N1 C5 1.365(2) . ?
N2 C6 1.365(2) . ?
N2 C5 1.370(2) . ?
N3 C10 1.355(2) . ?
N3 C6 1.367(2) . ?
N4 C11 1.357(2) . ?
N4 C15 1.367(2) . ?
N5 C16 1.366(2) . ?
N5 C15 1.369(2) . ?
N6 C20 1.355(2) . ?
N6 C16 1.367(2) . ?
N7 C21 1.353(2) . ?
N7 C25 1.371(2) . ?
N8 C25 1.364(2) . ?
N8 C26 1.374(2) . ?
N9 C30 1.359(2) . ?
N9 C26 1.369(2) . ?
N10 C31 1.357(2) . ?
N10 C35 1.365(2) . ?
N11 C35 1.368(2) . ?
N11 C36 1.369(2) . ?
N12 C40 1.357(2) . ?
N12 C36 1.365(2) . ?
C1 C2 1.379(2) . ?
C2 C3 1.391(3) . ?
C3 C4 1.372(2) . ?
C4 C5 1.412(2) . ?
C6 C7 1.415(2) . ?
C7 C8 1.372(3) . ?
C8 C9 1.401(3) . ?
C9 C10 1.377(3) . ?
C11 C12 1.374(2) . ?
C12 C13 1.394(3) . ?
C13 C14 1.373(2) . ?
C14 C15 1.414(2) . ?
C16 C17 1.411(2) . ?
C17 C18 1.374(2) . ?
C18 C19 1.393(3) . ?
C19 C20 1.371(2) . ?
C21 C22 1.375(2) . ?
C22 C23 1.391(3) . ?
C23 C24 1.377(2) . ?
C24 C25 1.414(2) . ?
C26 C27 1.411(2) . ?
C27 C28 1.379(2) . ?
C28 C29 1.390(3) . ?
C29 C30 1.373(2) . ?
C31 C32 1.375(2) . ?
C32 C33 1.393(2) . ?
C33 C34 1.379(2) . ?
C34 C35 1.414(2) . ?
C36 C37 1.415(2) . ?
C37 C38 1.374(2) . ?
C38 C39 1.396(3) . ?
C39 C40 1.373(2) . ?
C1S C2S 1.507(3) . ?
C2S O1S 1.426(2) . ?
O1S C3S 1.425(3) . ?
C3S C4S 1.524(4) . ?
C5S Cl3 1.754(14) . ?
C5S Cl4 1.773(15) . ?
